data_1100448
loop_
_publ_author_name
'Boln, Carsten'
'Luong, Thi Kim Khanh'
'Harms, Klaus'

_publ_section_title
;
 Bis[2-(oxazolinyl)phenolato]oxovanadium(IV) Complexes:
 Syntheses, Crystal Structures and Catalyses
;
_journal_coden_ASTM CHBRFW
_journal_issue 7
_journal_name_full 'Chemische Berichte/Recueil'
_journal_page_first 887
_journal_page_last 890
_journal_paper_doi 10.1002/cber.19971300712
_journal_volume 130
_journal_year 1997
_chemical_formula_sum 'C22 H24 N2 O5 V'
_space_group_IT_number 19
_symmetry_cell_setting orthorhombic
_symmetry_Int_Tables_number 19
_symmetry_space_group_name_Hall 'P 2ac 2ab'
_symmetry_space_group_name_H-M 'P 21 21 21'
_cell_angle_alpha 90
_cell_angle_beta 90
_cell_angle_gamma 90
_cell_formula_units_Z 4
_cell_length_a 8.344(1)
_cell_length_b 11.263(4)
_cell_length_c 22.134(3)
_cod_original_formula_sum 'C22 H24 N2 O5 V1'
_cod_database_code 1100448

loop_
_symmetry_equiv_pos_site_id
_symmetry_equiv_pos_as_xyz
1 x,y,z
2 1/2-x,-y,1/2+z
3 -x,1/2+y,1/2-z
4 1/2+x,1/2-y,-z

loop_
_atom_site_label
_atom_site_type_symbol
_atom_site_fract_x
_atom_site_fract_y
_atom_site_fract_z
V1 V 0.2578(2) 0.12507(11) 0.15091(5)
O1 O 0.4414(6) 0.1635(5) 0.1417(2)
O2 O 0.1724(7) 0.0564(5) 0.0783(2)
N1 N 0.2724(8) -0.0452(6) 0.1832(3)
C1 C 0.2497(9) -0.1421(6) 0.1538(3)
O3 O 0.2668(8) -0.2449(5) 0.1856(2)
C2 C 0.3112(14) -0.2164(8) 0.2479(4)
H1 H 0.4186(14) -0.2481(8) 0.2580(4)
H2 H 0.2318(14) -0.2480(8) 0.2769(4)
C3 C 0.3111(9) -0.0737(6) 0.2475(3)
H3 H 0.2220(9) -0.0446(6) 0.2738(3)
C4 C 0.1683(9) -0.0563(8) 0.0558(3)
C5 C 0.2029(9) -0.1536(8) 0.0914(3)
C6 C 0.1874(11) -0.2670(9) 0.0652(3)
H4 H 0.2101(11) -0.3355(9) 0.0888(3)
C7 C 0.1400(13) -0.2804(10) 0.0062(4)
H5 H 0.1320(13) -0.3573(10) -0.0112(4)
C8 C 0.1046(12) -0.1819(10) -0.0273(4)
H6 H 0.0712(12) -0.1913(10) -0.0680(4)
C9 C 0.1163(10) -0.0674(8) -0.0030(3)
H7 H 0.0893(10) 0.0004(8) -0.0264(3)
C10 C 0.4657(10) -0.0197(8) 0.2686(3)
H8 H 0.4666(10) 0.0658(8) 0.2582(3)
H9 H 0.5561(10) -0.0580(8) 0.2472(3)
C11 C 0.4894(12) -0.0337(9) 0.3365(3)
H10 H 0.5854(46) 0.0099(50) 0.3491(6)
H11 H 0.5021(79) -0.1180(11) 0.3463(5)
H12 H 0.3957(37) -0.0020(53) 0.3578(3)
O4 O 0.1909(6) 0.1660(5) 0.2314(2)
N2 N 0.1327(7) 0.2772(6) 0.1250(2)
C12 C 0.0936(8) 0.3634(8) 0.1601(3)
O5 O 0.0176(6) 0.4564(5) 0.1334(2)
C13 C -0.0194(11) 0.4154(9) 0.0722(3)
H13 H -0.0002(11) 0.4792(9) 0.0423(3)
H14 H -0.1324(11) 0.3893(9) 0.0692(3)
C14 C 0.0942(9) 0.3120(8) 0.0621(3)
H15 H 0.0382(9) 0.2458(8) 0.0407(3)
C15 C 0.1697(9) 0.2733(8) 0.2570(3)
C16 C 0.1228(8) 0.3713(8) 0.2244(3)
C17 C 0.1074(9) 0.4837(7) 0.2538(3)
H16 H 0.0797(9) 0.5528(7) 0.2315(3)
C18 C 0.1333(10) 0.4896(9) 0.3146(3)
H17 H 0.1236(10) 0.5640(9) 0.3345(3)
C19 C 0.1733(10) 0.3905(8) 0.3478(3)
H18 H 0.1906(10) 0.3977(8) 0.3901(3)
C20 C 0.1886(10) 0.2800(8) 0.3202(3)
H19 H 0.2112(10) 0.2109(8) 0.3433(3)
C21 C 0.2483(10) 0.3462(8) 0.0286(3)
H20 H 0.329(1) 0.2827(8) 0.0341(3)
H21 H 0.2921(10) 0.4201(8) 0.0463(3)
C22 C 0.2193(11) 0.3652(9) -0.0393(3)
H22 H 0.3182(24) 0.3935(52) -0.0583(6)
H23 H 0.1343(53) 0.4242(43) -0.0449(3)
H24 H 0.1869(72) 0.2900(16) -0.0579(6)

loop_
_atom_type_symbol
_atom_type_radius_bond
C 0.68
H 0.23
N 0.68
O 0.68
V 1.32
